data_2226092
loop_
_publ_author_name
'Merniz, Salah'
'Mokhtari, Mahiedine'
'Mousser, H\'enia'
'Ouahab, Lahc\`ene'
'Mousser, Abdelhamid'

_publ_section_title
;
 Pentacarbonyl(imidazolidine-2-thione-\k<i>S</i>)tungsten(0)
;
_journal_coeditor_code DN2555
_journal_issue 6
_journal_name_full 'Acta Crystallographica Section E'
_journal_page_first m629
_journal_page_last m630
_journal_paper_doi 10.1107/S1600536810016314
_journal_volume 66
_journal_year 2010
_chemical_formula_iupac '[W (C3 H6 N2 S) (C O)5]'
_chemical_formula_moiety 'C8 H6 N2 O5 S W'
_chemical_formula_sum 'C8 H6 N2 O5 S W'
_chemical_formula_weight 426.06
_chemical_name_systematic
;
Pentacarbonyl(imidazolidine-2-thione)tungsten(0)
;
_space_group_IT_number 2
_symmetry_cell_setting triclinic
_symmetry_space_group_name_Hall '-P 1'
_symmetry_space_group_name_H-M 'P -1'
_atom_sites_solution_hydrogens geom
_atom_sites_solution_primary direct
_atom_sites_solution_secondary difmap
_audit_creation_method 'WinGX routine-INITIALISE'
_cell_angle_alpha 84.071(5)
_cell_angle_beta 85.042(6)
_cell_angle_gamma 87.704(7)
_cell_formula_units_Z 2
_cell_length_a 6.6520(10)
_cell_length_b 7.8120(12)
_cell_length_c 11.6240(15)
_cell_measurement_reflns_used 9229
_cell_measurement_temperature 293
_cell_measurement_theta_max 27.103
_cell_measurement_theta_min 0.998
_cell_volume 598.27(15)
_computing_cell_refinement 'SAINT (Bruker, 2001)'
_computing_data_collection 'SMART (Bruker, 2001)'
_computing_data_reduction 'SAINT (Bruker, 2001)'
_computing_molecular_graphics 'ORTEPIII (Burnett & Johnson, 1996) and ORTEP-3 for Windows (Farrugia, 1997)'
_computing_publication_material
;
WinGX (Farrugia, 1999), PARST97 (Nardelli, 1995) and
Mercury (Macrae <i>et al.</i>, 2006)
;
_computing_structure_refinement 'SHELXL97 (Sheldrick, 2008)'
_computing_structure_solution 'SIR92 (Altomare <i>et al.</i>,  1993)'
_diffrn_ambient_temperature 293
_diffrn_detector_area_resol_mean 8.192
_diffrn_measured_fraction_theta_full 0.986
_diffrn_measured_fraction_theta_max 0.986
_diffrn_measurement_device_type 'Bruker SMART 1K CCD area-detector'
_diffrn_measurement_method '\w scan'
_diffrn_radiation_monochromator graphite
_diffrn_radiation_source 'fine-focus sealed tube'
_diffrn_radiation_type MoK\a
_diffrn_radiation_wavelength 0.71073
_diffrn_reflns_av_R_equivalents 0.0000
_diffrn_reflns_av_sigmaI/netI 0.0453
_diffrn_reflns_limit_h_max 8
_diffrn_reflns_limit_h_min -8
_diffrn_reflns_limit_k_max 10
_diffrn_reflns_limit_k_min -9
_diffrn_reflns_limit_l_max 14
_diffrn_reflns_limit_l_min 0
_diffrn_reflns_number 2623
_diffrn_reflns_theta_full 27.19
_diffrn_reflns_theta_max 27.19
_diffrn_reflns_theta_min 3.01
_diffrn_standards_number 0
_exptl_absorpt_coefficient_mu 9.838
_exptl_absorpt_correction_T_max 0.8669
_exptl_absorpt_correction_T_min 0.5263
_exptl_absorpt_correction_type refdelf
_exptl_absorpt_process_details
;
(cubic fit to sin\q/\l, 24 parameters; Parkin <i>et al.</i>,  1995)
;
_exptl_crystal_colour Yellow
_exptl_crystal_density_diffrn 2.365
_exptl_crystal_density_method 'not measured'
_exptl_crystal_description Prism
_exptl_crystal_F_000 396
_exptl_crystal_size_max 0.08
_exptl_crystal_size_mid 0.06
_exptl_crystal_size_min 0.04
_refine_diff_density_max 1.438
_refine_diff_density_min -1.577
_refine_ls_extinction_method none
_refine_ls_goodness_of_fit_ref 1.104
_refine_ls_hydrogen_treatment constr
_refine_ls_matrix_type full
_refine_ls_number_parameters 154
_refine_ls_number_reflns 2623
_refine_ls_number_restraints 0
_refine_ls_restrained_S_all 1.104
_refine_ls_R_factor_all 0.0449
_refine_ls_R_factor_gt 0.0390
_refine_ls_shift/su_max 0.001
_refine_ls_shift/su_mean 0.000
_refine_ls_structure_factor_coef Fsqd
_refine_ls_weighting_details 'calc w=1/[\s^2^(Fo^2^)+(0.0555P)^2^+0.8559P] where P=(Fo^2^+2Fc^2^)/3'
_refine_ls_weighting_scheme calc
_refine_ls_wR_factor_gt 0.1012
_refine_ls_wR_factor_ref 0.1055
_reflns_number_gt 2324
_reflns_number_total 2623
_reflns_threshold_expression I>2\s(I)
_cod_data_source_file dn2555.cif
_cod_data_source_block I
_cod_depositor_comments
;
The following automatic conversions were performed:
'_symmetry_cell_setting' value 'Triclinic' changed to 'triclinic'
according to '/home/saulius/struct/CIF-dictionaries/cif_core.dic'
dictionary named 'cif_core.dic' version 2.4.1 from 2010-06-29.

Automatic conversion script
Id: cif_fix_enum 1527 2010-12-29 10:47:43Z saulius 
;
_cod_database_code 2226092
_cod_database_fobs_code 2226092

loop_
_symmetry_equiv_pos_as_xyz
'x, y, z'
'-x, -y, -z'

loop_
_atom_site_type_symbol
_atom_site_label
_atom_site_fract_x
_atom_site_fract_y
_atom_site_fract_z
_atom_site_U_iso_or_equiv
_atom_site_adp_type
_atom_site_calc_flag
_atom_site_refinement_flags
_atom_site_occupancy
_atom_site_disorder_assembly
_atom_site_disorder_group
W W1 0.04631(4) 0.22504(4) 0.75225(2) 0.05469(14) Uani d . 1 . .
S S1 0.1747(3) 0.4882(3) 0.61423(18) 0.0631(5) Uani d . 1 . .
O O1 -0.0857(14) -0.1215(10) 0.8903(7) 0.093(2) Uani d . 1 . .
O O2 0.4366(12) 0.1909(13) 0.8942(7) 0.097(2) Uani d . 1 . .
O O3 -0.3638(10) 0.2376(10) 0.6320(6) 0.0757(17) Uani d . 1 . .
O O4 0.2472(17) 0.0053(12) 0.5555(8) 0.106(3) Uani d . 1 . .
O O5 -0.1845(13) 0.4202(12) 0.9529(6) 0.088(2) Uani d . 1 . .
N N1 0.3318(15) 0.6250(13) 0.7912(7) 0.088(3) Uani d . 1 . .
H H1 0.2360 0.5882 0.8409 0.106 Uiso d R 1 . .
N N2 0.5082(13) 0.6600(11) 0.6281(7) 0.075(2) Uani d . 1 . .
H H2 0.5434 0.6543 0.5556 0.090 Uiso d R 1 . .
C C1 -0.0386(15) 0.0069(13) 0.8400(8) 0.071(2) Uani d . 1 . .
C C2 0.3013(13) 0.2079(12) 0.8406(7) 0.0634(19) Uani d . 1 . .
C C3 -0.2170(11) 0.2399(10) 0.6719(7) 0.0533(15) Uani d . 1 . .
C C4 0.1775(14) 0.0833(12) 0.6262(8) 0.0626(19) Uani d . 1 . .
C C5 -0.0988(13) 0.3583(12) 0.8803(8) 0.0624(19) Uani d . 1 . .
C C6 0.3454(12) 0.5942(10) 0.6806(7) 0.0587(17) Uani d . 1 . .
C C7 0.4921(17) 0.7255(14) 0.8196(9) 0.077(2) Uani d . 1 . .
H H3 0.5645 0.6660 0.8816 0.093 Uiso calc R 1 . .
H H4 0.4420 0.8365 0.8422 0.093 Uiso calc R 1 . .
C C8 0.6264(17) 0.7454(15) 0.7050(9) 0.079(3) Uani d . 1 . .
H H5 0.6447 0.8656 0.6773 0.094 Uiso calc R 1 . .
H H6 0.7574 0.6884 0.7130 0.094 Uiso calc R 1 . .

loop_
_atom_site_aniso_label
_atom_site_aniso_U_11
_atom_site_aniso_U_22
_atom_site_aniso_U_33
_atom_site_aniso_U_12
_atom_site_aniso_U_13
_atom_site_aniso_U_23
W1 0.0489(2) 0.0648(2) 0.0505(2) -0.00673(13) -0.00158(12) -0.00630(13)
S1 0.0636(11) 0.0727(12) 0.0541(10) -0.0159(9) -0.0067(8) -0.0045(9)
O1 0.103(6) 0.088(5) 0.085(5) -0.032(4) -0.016(4) 0.016(4)
O2 0.069(4) 0.141(7) 0.085(5) 0.002(4) -0.029(4) -0.010(5)
O3 0.057(3) 0.099(5) 0.074(4) -0.006(3) -0.011(3) -0.012(3)
O4 0.126(7) 0.106(6) 0.086(5) 0.018(5) 0.010(5) -0.040(5)
O5 0.089(5) 0.109(5) 0.066(4) 0.010(4) 0.010(4) -0.033(4)
N1 0.088(6) 0.119(7) 0.063(4) -0.038(5) 0.005(4) -0.024(4)
N2 0.078(5) 0.090(5) 0.059(4) -0.030(4) 0.002(4) -0.009(4)
C1 0.070(5) 0.080(6) 0.068(5) -0.013(4) -0.020(4) -0.010(4)
C2 0.057(4) 0.079(5) 0.054(4) -0.006(4) 0.001(3) -0.006(4)
C3 0.042(3) 0.064(4) 0.055(4) -0.006(3) -0.004(3) -0.007(3)
C4 0.059(4) 0.070(5) 0.060(4) -0.006(4) -0.004(4) -0.009(4)
C5 0.054(4) 0.077(5) 0.057(4) -0.012(4) -0.012(3) -0.001(4)
C6 0.061(4) 0.059(4) 0.056(4) -0.004(3) -0.002(3) -0.006(3)
C7 0.080(6) 0.079(6) 0.078(6) -0.008(5) -0.012(5) -0.022(5)
C8 0.077(6) 0.085(6) 0.077(6) -0.031(5) -0.003(5) -0.012(5)

loop_
_atom_type_symbol
_atom_type_description
_atom_type_scat_dispersion_real
_atom_type_scat_dispersion_imag
_atom_type_scat_source
C C 0.0033 0.0016 'International Tables Vol C Tables 4.2.6.8 and 6.1.1.4'
H H 0 0 'International Tables Vol C Tables 4.2.6.8 and 6.1.1.4'
N N 0.0061 0.0033 'International Tables Vol C Tables 4.2.6.8 and 6.1.1.4'
O O 0.0106 0.006 'International Tables Vol C Tables 4.2.6.8 and 6.1.1.4'
S S 0.1246 0.1234 'International Tables Vol C Tables 4.2.6.8 and 6.1.1.4'
W W -0.849 6.8722 'International Tables Vol C Tables 4.2.6.8 and 6.1.1.4'

loop_
_geom_angle_atom_site_label_1
_geom_angle_atom_site_label_2
_geom_angle_atom_site_label_3
_geom_angle_site_symmetry_1
_geom_angle_site_symmetry_3
_geom_angle
_geom_angle_publ_flag
C1 W1 C4 . . 87.8(4) ?
C1 W1 C3 . . 89.7(3) ?
C4 W1 C3 . . 89.5(3) ?
C1 W1 C2 . . 88.5(4) ?
C4 W1 C2 . . 92.6(4) ?
C3 W1 C2 . . 177.1(3) ?
C1 W1 C5 . . 89.7(4) ?
C4 W1 C5 . . 176.8(3) ?
C3 W1 C5 . . 88.5(3) ?
C2 W1 C5 . . 89.3(3) ?
C1 W1 S1 . . 172.4(3) ?
C4 W1 S1 . . 84.6(3) ?
C3 W1 S1 . . 89.4(2) ?
C2 W1 S1 . . 92.8(3) ?
C5 W1 S1 . . 97.8(3) ?
C6 S1 W1 . . 109.5(3) ?
C6 N1 C7 . . 113.4(8) ?
C6 N1 H1 . . 123.3 ?
C7 N1 H1 . . 123.3 ?
C6 N2 C8 . . 113.0(8) ?
C6 N2 H2 . . 123.5 ?
C8 N2 H2 . . 123.5 ?
O1 C1 W1 . . 178.9(10) ?
O2 C2 W1 . . 175.7(9) ?
O3 C3 W1 . . 175.3(8) ?
O4 C4 W1 . . 178.8(9) ?
O5 C5 W1 . . 175.0(9) ?
N2 C6 N1 . . 109.4(8) ?
N2 C6 S1 . . 124.2(7) ?
N1 C6 S1 . . 126.3(7) ?
N1 C7 C8 . . 102.3(8) ?
N1 C7 H3 . . 111.3 ?
C8 C7 H3 . . 111.3 ?
N1 C7 H4 . . 111.3 ?
C8 C7 H4 . . 111.3 ?
H3 C7 H4 . . 109.2 ?
N2 C8 C7 . . 101.7(8) ?
N2 C8 H5 . . 111.4 ?
C7 C8 H5 . . 111.4 ?
N2 C8 H6 . . 111.4 ?
C7 C8 H6 . . 111.4 ?
H5 C8 H6 . . 109.3 ?

loop_
_geom_bond_atom_site_label_1
_geom_bond_atom_site_label_2
_geom_bond_site_symmetry_2
_geom_bond_distance
_geom_bond_publ_flag
W1 C1 . 1.970(10) ?
W1 C4 . 2.042(9) ?
W1 C3 . 2.049(7) ?
W1 C2 . 2.050(9) ?
W1 C5 . 2.055(10) ?
W1 S1 . 2.599(2) ?
S1 C6 . 1.711(9) ?
O1 C1 . 1.148(11) ?
O2 C2 . 1.134(12) ?
O3 C3 . 1.118(10) ?
O4 C4 . 1.130(12) ?
O5 C5 . 1.118(12) ?
N1 C6 . 1.327(11) ?
N1 C7 . 1.430(13) ?
N1 H1 . 0.8598 ?
N2 C6 . 1.294(11) ?
N2 C8 . 1.465(12) ?
N2 H2 . 0.8601 ?
C7 C8 . 1.536(17) ?
C7 H3 . 0.9700 ?
C7 H4 . 0.9700 ?
C8 H5 . 0.9700 ?
C8 H6 . 0.9700 ?

loop_
_geom_hbond_atom_site_label_D
_geom_hbond_atom_site_label_H
_geom_hbond_atom_site_label_A
_geom_hbond_site_symmetry_A
_geom_hbond_distance_DH
_geom_hbond_distance_HA
_geom_hbond_distance_DA
_geom_hbond_angle_DHA
N1 H1 O5 2_567 0.86 2.39 3.039(11) 133.2
N2 H2 S1 2_666 0.86 2.88 3.630(9) 146.6
